data_7049854
loop_
_publ_author_name
'Galley, Shane S.'
'Pattenaude, Scott A.'
'Higgins, Robert F.'
'Tatebe, Caleb J.'
'Stanley, Dalton A.'
'Fanwick, Phillip E.'
'Zeller, Matthias'
'Schelter, Eric J.'
'Bart, Suzanne C.'

_publ_section_title
;
 A reduction series of neodymium supported by pyridine(diimine) ligands.
;
_journal_issue 23
_journal_name_full 'Dalton transactions (Cambridge, England : 2003)'
_journal_page_first 8021
_journal_page_last 8025
_journal_paper_doi 10.1039/c9dt00679f
_journal_volume 48
_journal_year 2019
_chemical_formula_sum 'C35 H47 I N3 Nd O2'
_chemical_formula_weight 812.89
_chemical_name_systematic PDINdI(THF)2
_chemical_properties_physical Air-sensitive,Moisture-sensitive
_space_group_crystal_system monoclinic
_space_group_IT_number 14
_space_group_name_Hall '-P 2yn'
_space_group_name_H-M_alt 'P 1 21/n 1'
_symmetry_space_group_name_Hall '-P 2yn'
_symmetry_space_group_name_H-M 'P 1 21/n 1'
_atom_sites_solution_hydrogens geom
_atom_sites_solution_primary direct
_atom_sites_solution_secondary difmap
_audit_creation_method SHELXL-2014/7
_audit_update_record
;
2019-02-13 deposited with the CCDC.    2019-04-09 downloaded from the CCDC.
;
_cell_angle_alpha 90
_cell_angle_beta 96.758(6)
_cell_angle_gamma 90
_cell_formula_units_Z 4
_cell_length_a 8.8201(8)
_cell_length_b 22.84050(17)
_cell_length_c 18.48220(11)
_cell_measurement_reflns_used 47250
_cell_measurement_temperature 100(2)
_cell_measurement_theta_max 71.900
_cell_measurement_theta_min 5.848
_cell_volume 3697.5(3)
_computing_cell_refinement 'HKL3000 (Otwinowski & Minor, 1997)'
_computing_data_collection 'CrystalClear-SM Expert 2.1 b32 (Rigaku, 2014)'
_computing_data_reduction 'HKL3000 (Otwinowski & Minor, 1997)'
_computing_structure_refinement
;  
SHELXL-2014/7 (Sheldrick, 2014), 
SHELXLE Rev794 (H\"ubschle et al., 2011)
;
_computing_structure_solution 'SHELXS-97 (Sheldrick, 2008)'
_diffrn_ambient_temperature 100(2)
_diffrn_measured_fraction_theta_full 0.952
_diffrn_measured_fraction_theta_max 0.945
_diffrn_measurement_device_type 'Rigaku Rapid II curved image plate diffractometer'
_diffrn_measurement_method 'omega scans'
_diffrn_radiation_monochromator 'laterally graded multilayer (Goebel) mirror'
_diffrn_radiation_type CuK\a
_diffrn_radiation_wavelength 1.54178
_diffrn_reflns_av_R_equivalents 0.1594
_diffrn_reflns_av_unetI/netI 0.0680
_diffrn_reflns_Laue_measured_fraction_full 0.952
_diffrn_reflns_Laue_measured_fraction_max 0.945
_diffrn_reflns_limit_h_max 10
_diffrn_reflns_limit_h_min -10
_diffrn_reflns_limit_k_max 27
_diffrn_reflns_limit_k_min -27
_diffrn_reflns_limit_l_max 22
_diffrn_reflns_limit_l_min -22
_diffrn_reflns_number 46988
_diffrn_reflns_point_group_measured_fraction_full 0.952
_diffrn_reflns_point_group_measured_fraction_max 0.945
_diffrn_reflns_theta_full 67.679
_diffrn_reflns_theta_max 70.064
_diffrn_reflns_theta_min 5.848
_diffrn_source 'microfocus X-ray tube'
_exptl_absorpt_coefficient_mu 17.504
_exptl_absorpt_correction_T_max 0.273
_exptl_absorpt_correction_T_min 0.052
_exptl_absorpt_correction_type multi-scan
_exptl_absorpt_process_details 'SCALEPACK (Otwinowski & Minor, 1997)'
_exptl_crystal_colour yellow
_exptl_crystal_density_diffrn 1.460
_exptl_crystal_description block
_exptl_crystal_F_000 1628
_exptl_crystal_size_max 0.250
_exptl_crystal_size_mid 0.150
_exptl_crystal_size_min 0.100
_refine_diff_density_max 1.832
_refine_diff_density_min -1.750
_refine_diff_density_rms 0.184
_refine_ls_extinction_coef 0.00050(11)
_refine_ls_extinction_expression Fc^*^=kFc[1+0.001xFc^2^\l^3^/sin(2\q)]^-1/4^
_refine_ls_extinction_method 'SHELXL-2014/7 (Sheldrick 2014'
_refine_ls_goodness_of_fit_ref 1.074
_refine_ls_hydrogen_treatment constr
_refine_ls_matrix_type full
_refine_ls_number_parameters 480
_refine_ls_number_reflns 6632
_refine_ls_number_restraints 378
_refine_ls_restrained_S_all 1.047
_refine_ls_R_factor_all 0.1313
_refine_ls_R_factor_gt 0.0996
_refine_ls_shift/su_max 0.002
_refine_ls_shift/su_mean 0.000
_refine_ls_structure_factor_coef Fsqd
_refine_ls_weighting_details 'w=1/[\s^2^(Fo^2^)+(0.1406P)^2^+40.3641P] where P=(Fo^2^+2Fc^2^)/3'
_refine_ls_weighting_scheme calc
_refine_ls_wR_factor_gt 0.2616
_refine_ls_wR_factor_ref 0.2971
_reflns_Friedel_coverage 0.000
_reflns_number_gt 4597
_reflns_number_total 6632
_reflns_threshold_expression 'I > 2\s(I)'
_cod_data_source_file c9dt00679f2.cif
_cod_data_source_block sap383_sq
_cod_depositor_comments 'Adding full bibliography for 7049851--7049854.cif.'
_cod_database_code 7049854
_shelx_shelxl_version_number 2014/7
_shelx_space_group_comment
;
The symmetry employed for this shelxl refinement is uniquely defined
by the following loop, which should always be used as a source of
symmetry information in preference to the above space-group names.
They are only intended as comments.
;
_shelx_estimated_absorpt_t_min 0.097
_shelx_estimated_absorpt_t_max 0.273

loop_
_space_group_symop_operation_xyz
'x, y, z'
'-x+1/2, y+1/2, -z+1/2'
'-x, -y, -z'
'x-1/2, -y-1/2, z-1/2'

loop_
_atom_site_label
_atom_site_type_symbol
_atom_site_fract_x
_atom_site_fract_y
_atom_site_fract_z
_atom_site_U_iso_or_equiv
_atom_site_adp_type
_atom_site_occupancy
_atom_site_site_symmetry_order
_atom_site_calc_flag
_atom_site_refinement_flags_posn
_atom_site_refinement_flags_adp
_atom_site_refinement_flags_occupancy
_atom_site_disorder_assembly
_atom_site_disorder_group
C1 C -0.0151(18) 0.3353(5) 0.8706(8) 0.060(3) Uani 1 1 d . . . . .
H1A H -0.0624 0.3582 0.8291 0.090 Uiso 1 1 calc R U . . .
H1B H 0.0853 0.3518 0.8877 0.090 Uiso 1 1 calc R U . . .
H1C H -0.0801 0.3365 0.9101 0.090 Uiso 1 1 calc R U . . .
C2 C 0.0031(15) 0.2734(5) 0.8475(7) 0.052(3) Uani 1 1 d . . . . .
C3 C 0.0036(14) 0.2246(5) 0.8932(7) 0.047(3) Uani 1 1 d . . . . .
C4 C -0.0300(17) 0.2271(6) 0.9635(7) 0.060(3) Uani 1 1 d . . . . .
H4 H -0.0544 0.2635 0.9841 0.072 Uiso 1 1 calc R U . . .
C5 C -0.0283(19) 0.1760(7) 1.0048(8) 0.066(4) Uani 1 1 d . . . . .
H5 H -0.0503 0.1779 1.0538 0.079 Uiso 1 1 calc R U . . .
C6 C 0.0044(19) 0.1236(6) 0.9759(7) 0.065(4) Uani 1 1 d . . . . .
H6 H 0.0104 0.0894 1.0054 0.078 Uiso 1 1 calc R U . . .
C7 C 0.0288(16) 0.1198(5) 0.9035(6) 0.052(3) Uani 1 1 d . . . . .
C8 C 0.0491(16) 0.0672(6) 0.8661(7) 0.056(3) Uani 1 1 d . . . . .
C9 C 0.056(2) 0.0090(6) 0.9025(9) 0.083(5) Uani 1 1 d . . . . .
H9A H -0.0443 -0.0098 0.8943 0.124 Uiso 1 1 calc R U . . .
H9B H 0.0853 0.0141 0.9550 0.124 Uiso 1 1 calc R U . . .
H9C H 0.1318 -0.0156 0.8823 0.124 Uiso 1 1 calc R U . . .
C10 C 0.0087(15) 0.3085(5) 0.7241(7) 0.052(3) Uani 1 1 d . . . . .
C11 C -0.1336(18) 0.3261(6) 0.6957(8) 0.059(3) Uani 1 1 d . . . . .
C12 C -0.1534(19) 0.3698(6) 0.6417(8) 0.069(4) Uani 1 1 d . . . . .
H12 H -0.2531 0.3820 0.6225 0.082 Uiso 1 1 calc R U . . .
C13 C -0.027(2) 0.3947(6) 0.6170(8) 0.067(4) Uani 1 1 d . . . . .
C14 C 0.119(2) 0.3764(5) 0.6449(8) 0.069(4) Uani 1 1 d . . . . .
H14 H 0.2058 0.3936 0.6272 0.082 Uiso 1 1 calc R U . . .
C15 C 0.1398(17) 0.3333(5) 0.6982(8) 0.056(3) Uani 1 1 d . . . . .
C16 C -0.2785(19) 0.2995(9) 0.7197(10) 0.089(6) Uani 1 1 d . . . . .
H16A H -0.3671 0.3118 0.6862 0.134 Uiso 1 1 calc R U . . .
H16B H -0.2907 0.3128 0.7691 0.134 Uiso 1 1 calc R U . . .
H16C H -0.2708 0.2567 0.7193 0.134 Uiso 1 1 calc R U . . .
C17 C -0.047(2) 0.4426(7) 0.5593(8) 0.088(5) Uani 1 1 d . . . . .
H17A H 0.0507 0.4492 0.5401 0.132 Uiso 1 1 calc R U . . .
H17B H -0.0798 0.4788 0.5811 0.132 Uiso 1 1 calc R U . . .
H17C H -0.1239 0.4305 0.5196 0.132 Uiso 1 1 calc R U . . .
C18 C 0.298(2) 0.3146(7) 0.7294(11) 0.079(5) Uani 1 1 d . . . . .
H18A H 0.3195 0.2756 0.7111 0.118 Uiso 1 1 calc R U . . .
H18B H 0.3041 0.3135 0.7827 0.118 Uiso 1 1 calc R U . . .
H18C H 0.3728 0.3426 0.7148 0.118 Uiso 1 1 calc R U . . .
C19 C 0.0405(16) 0.0205(5) 0.7501(7) 0.051(3) Uani 1 1 d . . . . .
C20 C -0.1055(17) -0.0050(6) 0.7318(8) 0.064(4) Uani 1 1 d . . . . .
C21 C -0.1253(19) -0.0507(7) 0.6876(9) 0.070(4) Uani 1 1 d . . . . .
H21 H -0.2254 -0.0657 0.6754 0.084 Uiso 1 1 calc R U . . .
C22 C -0.0049(19) -0.0773(7) 0.6584(8) 0.069(4) Uani 1 1 d . . . . .
C23 C 0.1348(19) -0.0530(7) 0.6751(8) 0.067(4) Uani 1 1 d . . . . .
H23 H 0.2181 -0.0684 0.6529 0.081 Uiso 1 1 calc R U . . .
C24 C 0.1614(17) -0.0065(7) 0.7231(8) 0.066(4) Uani 1 1 d . . . . .
C25 C -0.245(2) 0.0236(7) 0.7636(10) 0.083(5) Uani 1 1 d . . . . .
H25A H -0.2250 0.0654 0.7723 0.125 Uiso 1 1 calc R U . . .
H25B H -0.2602 0.0044 0.8096 0.125 Uiso 1 1 calc R U . . .
H25C H -0.3369 0.0189 0.7288 0.125 Uiso 1 1 calc R U . . .
C26 C -0.029(2) -0.1301(8) 0.6079(10) 0.096(6) Uani 1 1 d . . . . .
H26A H -0.0778 -0.1173 0.5600 0.144 Uiso 1 1 calc R U . . .
H26B H -0.0956 -0.1585 0.6285 0.144 Uiso 1 1 calc R U . . .
H26C H 0.0692 -0.1483 0.6026 0.144 Uiso 1 1 calc R U . . .
C27 C 0.325(2) 0.0121(9) 0.7436(9) 0.090(6) Uani 1 1 d . . . . .
H27A H 0.3923 -0.0217 0.7403 0.135 Uiso 1 1 calc R U . . .
H27B H 0.3372 0.0272 0.7935 0.135 Uiso 1 1 calc R U . . .
H27C H 0.3510 0.0428 0.7102 0.135 Uiso 1 1 calc R U . . .
O1 O 0.3741(10) 0.1709(4) 0.8239(6) 0.067(2) Uani 0.67(2) 1 d D U P A 1
C28 C 0.376(2) 0.1744(13) 0.9050(10) 0.075(3) Uani 0.67(2) 1 d D U P A 1
H28A H 0.3360 0.1377 0.9242 0.090 Uiso 0.67(2) 1 calc R U P A 1
H28B H 0.3125 0.2075 0.9184 0.090 Uiso 0.67(2) 1 calc R U P A 1
C29 C 0.544(2) 0.1836(13) 0.9353(12) 0.080(3) Uani 0.67(2) 1 d D U P A 1
H29A H 0.5770 0.2248 0.9315 0.096 Uiso 0.67(2) 1 calc R U P A 1
H29B H 0.5670 0.1698 0.9861 0.096 Uiso 0.67(2) 1 calc R U P A 1
C30 C 0.609(2) 0.1453(12) 0.8832(13) 0.077(3) Uani 0.67(2) 1 d D U P A 1
H30A H 0.7190 0.1544 0.8825 0.092 Uiso 0.67(2) 1 calc R U P A 1
H30B H 0.6003 0.1038 0.8977 0.092 Uiso 0.67(2) 1 calc R U P A 1
C31 C 0.529(2) 0.1546(12) 0.8137(12) 0.071(3) Uani 0.67(2) 1 d D U P A 1
H31A H 0.5291 0.1184 0.7842 0.085 Uiso 0.67(2) 1 calc R U P A 1
H31B H 0.5782 0.1862 0.7881 0.085 Uiso 0.67(2) 1 calc R U P A 1
O1B O 0.3741(10) 0.1709(4) 0.8239(6) 0.067(2) Uani 0.33(2) 1 d D U P A 2
C28B C 0.398(3) 0.199(2) 0.8976(17) 0.071(3) Uani 0.33(2) 1 d D U P A 2
H28C H 0.3523 0.1743 0.9336 0.086 Uiso 0.33(2) 1 calc R U P A 2
H28D H 0.3498 0.2379 0.8963 0.086 Uiso 0.33(2) 1 calc R U P A 2
C29B C 0.571(4) 0.204(3) 0.919(2) 0.078(4) Uani 0.33(2) 1 d D U P A 2
H29C H 0.6021 0.2453 0.9273 0.093 Uiso 0.33(2) 1 calc R U P A 2
H29D H 0.6055 0.1806 0.9626 0.093 Uiso 0.33(2) 1 calc R U P A 2
C30B C 0.628(3) 0.180(2) 0.854(2) 0.077(4) Uani 0.33(2) 1 d D U P A 2
H30C H 0.7154 0.2044 0.8418 0.092 Uiso 0.33(2) 1 calc R U P A 2
H30D H 0.6663 0.1400 0.8640 0.092 Uiso 0.33(2) 1 calc R U P A 2
C31B C 0.515(3) 0.179(2) 0.7936(18) 0.071(3) Uani 0.33(2) 1 d D U P A 2
H31C H 0.5337 0.1469 0.7602 0.085 Uiso 0.33(2) 1 calc R U P A 2
H31D H 0.5141 0.2167 0.7664 0.085 Uiso 0.33(2) 1 calc R U P A 2
O2 O -0.053(2) 0.1685(8) 0.6395(8) 0.090(4) Uani 0.693(15) 1 d D U P A 1
C32 C -0.194(3) 0.1326(13) 0.6297(11) 0.094(4) Uani 0.693(15) 1 d D U P A 1
H32A H -0.2691 0.1472 0.6614 0.113 Uiso 0.693(15) 1 calc R U P A 1
H32B H -0.1706 0.0912 0.6423 0.113 Uiso 0.693(15) 1 calc R U P A 1
C33 C -0.258(4) 0.1381(12) 0.5494(12) 0.096(4) Uani 0.693(15) 1 d D U P A 1
H33A H -0.2186 0.1073 0.5191 0.115 Uiso 0.693(15) 1 calc R U P A 1
H33B H -0.3713 0.1377 0.5426 0.115 Uiso 0.693(15) 1 calc R U P A 1
C34 C -0.197(4) 0.1962(13) 0.5347(13) 0.095(4) Uani 0.693(15) 1 d D U P A 1
H34A H -0.1847 0.1996 0.4823 0.114 Uiso 0.693(15) 1 calc R U P A 1
H34B H -0.2690 0.2269 0.5467 0.114 Uiso 0.693(15) 1 calc R U P A 1
C35 C -0.055(3) 0.2049(11) 0.5761(11) 0.090(4) Uani 0.693(15) 1 d D U P A 1
H35A H -0.0428 0.2466 0.5904 0.109 Uiso 0.693(15) 1 calc R U P A 1
H35B H 0.0285 0.1939 0.5476 0.109 Uiso 0.693(15) 1 calc R U P A 1
O2B O -0.110(6) 0.1571(19) 0.652(2) 0.092(4) Uani 0.307(15) 1 d D U P A 2
C32B C -0.163(8) 0.1023(18) 0.614(3) 0.093(4) Uani 0.307(15) 1 d D U P A 2
H32C H -0.2347 0.0815 0.6427 0.111 Uiso 0.307(15) 1 calc R U P A 2
H32D H -0.0758 0.0762 0.6089 0.111 Uiso 0.307(15) 1 calc R U P A 2
C33B C -0.244(9) 0.118(2) 0.539(2) 0.095(4) Uani 0.307(15) 1 d D U P A 2
H33C H -0.1923 0.1009 0.4995 0.114 Uiso 0.307(15) 1 calc R U P A 2
H33D H -0.3525 0.1058 0.5335 0.114 Uiso 0.307(15) 1 calc R U P A 2
C34B C -0.230(9) 0.182(2) 0.541(2) 0.094(4) Uani 0.307(15) 1 d D U P A 2
H34C H -0.1506 0.1941 0.5100 0.113 Uiso 0.307(15) 1 calc R U P A 2
H34D H -0.3277 0.1998 0.5202 0.113 Uiso 0.307(15) 1 calc R U P A 2
C35B C -0.190(7) 0.2035(18) 0.612(2) 0.094(4) Uani 0.307(15) 1 d D U P A 2
H35C H -0.2828 0.2142 0.6341 0.112 Uiso 0.307(15) 1 calc R U P A 2
H35D H -0.1244 0.2386 0.6108 0.112 Uiso 0.307(15) 1 calc R U P A 2
N1 N 0.0274(12) 0.2616(4) 0.7767(5) 0.052(3) Uani 1 1 d . . . . .
N2 N 0.0355(12) 0.1707(4) 0.8601(5) 0.043(2) Uani 1 1 d . . . . .
N3 N 0.0628(12) 0.0720(4) 0.7938(5) 0.050(2) Uani 1 1 d . . . . .
I1 I 0.3520(8) 0.16232(11) 0.6197(2) 0.0752(11) Uani 0.693(15) 1 d . . P A .
I1B I 0.2709(19) 0.1653(3) 0.6035(4) 0.077(2) Uani 0.307(15) 1 d . . P A .
Nd1 Nd 0.12505(9) 0.16492(3) 0.74652(4) 0.0520(3) Uani 1 1 d . . . . .

loop_
_atom_site_aniso_label
_atom_site_aniso_U_11
_atom_site_aniso_U_22
_atom_site_aniso_U_33
_atom_site_aniso_U_23
_atom_site_aniso_U_13
_atom_site_aniso_U_12
C1 0.070(10) 0.056(8) 0.055(8) 0.000(6) 0.013(7) -0.001(7)
C2 0.058(8) 0.047(7) 0.051(7) -0.003(5) 0.004(6) -0.001(6)
C3 0.038(7) 0.048(7) 0.058(7) 0.002(5) 0.019(5) 0.003(5)
C4 0.073(10) 0.056(8) 0.054(7) -0.006(6) 0.022(7) 0.009(7)
C5 0.080(11) 0.078(10) 0.043(7) 0.002(6) 0.024(7) -0.005(8)
C6 0.099(12) 0.050(8) 0.048(7) 0.014(6) 0.016(7) 0.003(7)
C7 0.067(9) 0.050(7) 0.040(6) 0.005(5) 0.014(6) -0.002(6)
C8 0.066(9) 0.060(8) 0.043(6) 0.012(6) 0.008(6) 0.004(6)
C9 0.136(16) 0.043(7) 0.073(10) 0.012(7) 0.028(10) -0.008(9)
C10 0.053(8) 0.042(6) 0.061(7) 0.008(6) 0.006(6) 0.003(6)
C11 0.069(9) 0.052(7) 0.056(8) 0.010(6) 0.005(7) 0.005(6)
C12 0.074(10) 0.064(9) 0.064(8) 0.015(7) -0.008(7) -0.013(8)
C13 0.089(12) 0.052(8) 0.059(8) 0.006(6) 0.002(8) 0.014(8)
C14 0.110(13) 0.032(6) 0.069(9) 0.009(6) 0.030(9) -0.009(7)
C15 0.059(9) 0.039(6) 0.071(9) 0.005(6) 0.014(7) 0.012(6)
C16 0.065(11) 0.101(13) 0.102(13) 0.042(11) 0.012(9) -0.004(9)
C17 0.140(17) 0.062(9) 0.061(9) 0.024(7) 0.007(10) 0.002(10)
C18 0.081(12) 0.045(8) 0.114(14) 0.011(8) 0.029(10) -0.002(8)
C19 0.058(8) 0.048(7) 0.049(7) 0.001(5) 0.012(6) -0.002(6)
C20 0.070(10) 0.050(8) 0.075(9) -0.015(7) 0.020(7) 0.012(7)
C21 0.069(10) 0.063(9) 0.077(10) -0.002(8) 0.009(8) -0.013(7)
C22 0.078(11) 0.074(10) 0.057(8) -0.012(7) 0.012(7) -0.020(8)
C23 0.070(10) 0.073(9) 0.062(8) -0.019(7) 0.019(7) -0.002(8)
C24 0.064(9) 0.073(9) 0.061(8) 0.019(7) 0.006(7) -0.018(7)
C25 0.082(12) 0.070(10) 0.103(13) 0.007(9) 0.033(10) 0.011(9)
C26 0.113(16) 0.095(13) 0.085(12) -0.035(10) 0.038(11) -0.016(11)
C27 0.082(12) 0.116(15) 0.079(11) -0.018(10) 0.034(9) -0.049(11)
O1 0.043(4) 0.079(5) 0.078(5) 0.002(4) 0.009(4) -0.001(4)
C28 0.049(6) 0.091(7) 0.084(6) 0.005(6) 0.005(5) -0.003(6)
C29 0.058(6) 0.093(7) 0.089(7) 0.006(6) 0.009(6) -0.004(6)
C30 0.057(6) 0.085(7) 0.088(7) -0.001(6) 0.005(6) 0.000(6)
C31 0.050(5) 0.081(7) 0.082(6) -0.001(6) 0.010(5) -0.002(5)
O1B 0.043(4) 0.079(5) 0.078(5) 0.002(4) 0.009(4) -0.001(4)
C28B 0.048(6) 0.084(7) 0.081(7) 0.005(6) 0.009(6) -0.002(6)
C29B 0.056(6) 0.089(8) 0.087(7) 0.003(6) 0.007(6) -0.002(6)
C30B 0.055(6) 0.088(7) 0.087(7) 0.001(6) 0.008(6) -0.002(6)
C31B 0.048(6) 0.083(7) 0.083(7) 0.000(6) 0.009(6) -0.002(6)
O2 0.124(10) 0.100(9) 0.044(6) 0.007(5) -0.001(6) -0.003(7)
C32 0.122(10) 0.104(10) 0.051(6) 0.007(6) -0.003(6) -0.003(8)
C33 0.124(10) 0.106(10) 0.056(6) 0.007(6) 0.000(6) -0.005(8)
C34 0.124(10) 0.104(10) 0.054(6) 0.011(6) 0.001(7) -0.002(8)
C35 0.122(10) 0.099(10) 0.048(6) 0.011(6) 0.003(6) -0.002(8)
O2B 0.122(11) 0.102(10) 0.049(7) 0.009(6) -0.003(7) -0.003(8)
C32B 0.122(10) 0.102(10) 0.051(7) 0.008(7) -0.003(7) -0.005(8)
C33B 0.123(10) 0.104(10) 0.055(7) 0.007(7) -0.001(7) -0.004(8)
C34B 0.124(10) 0.103(10) 0.054(6) 0.009(7) -0.001(7) -0.003(8)
C35B 0.123(10) 0.103(10) 0.051(6) 0.007(6) -0.001(6) -0.003(8)
N1 0.063(7) 0.050(6) 0.041(5) 0.009(4) 0.003(5) -0.001(5)
N2 0.049(6) 0.049(5) 0.032(4) 0.004(4) 0.006(4) -0.002(4)
N3 0.061(7) 0.035(5) 0.052(6) 0.008(4) 0.001(5) 0.010(4)
I1 0.083(3) 0.0824(11) 0.0680(13) 0.0213(8) 0.0390(16) 0.0132(12)
I1B 0.082(6) 0.096(3) 0.058(2) 0.0030(18) 0.027(3) -0.003(3)
Nd1 0.0754(6) 0.0411(4) 0.0408(4) 0.0053(3) 0.0129(3) -0.0017(3)

loop_
_atom_type_symbol
_atom_type_description
_atom_type_scat_dispersion_real
_atom_type_scat_dispersion_imag
_atom_type_scat_source
C C 0.0181 0.0091 'International Tables Vol C Tables 4.2.6.8 and 6.1.1.4'
H H 0.0000 0.0000 'International Tables Vol C Tables 4.2.6.8 and 6.1.1.4'
N N 0.0311 0.0180 'International Tables Vol C Tables 4.2.6.8 and 6.1.1.4'
O O 0.0492 0.0322 'International Tables Vol C Tables 4.2.6.8 and 6.1.1.4'
I I -0.3257 6.8362 'International Tables Vol C Tables 4.2.6.8 and 6.1.1.4'
Nd Nd -3.1807 10.9079 'International Tables Vol C Tables 4.2.6.8 and 6.1.1.4'

loop_
_geom_angle_atom_site_label_1
_geom_angle_atom_site_label_2
_geom_angle_atom_site_label_3
_geom_angle
C2 C1 H1A 109.5
C2 C1 H1B 109.5
H1A C1 H1B 109.5
C2 C1 H1C 109.5
H1A C1 H1C 109.5
H1B C1 H1C 109.5
N1 C2 C3 115.4(11)
N1 C2 C1 119.4(11)
C3 C2 C1 125.1(12)
C4 C3 C2 123.8(11)
C4 C3 N2 121.4(11)
C2 C3 N2 114.7(10)
C3 C4 C5 119.8(12)
C3 C4 H4 120.1
C5 C4 H4 120.1
C6 C5 C4 120.8(12)
C6 C5 H5 119.6
C4 C5 H5 119.6
C5 C6 C7 120.1(12)
C5 C6 H6 120.0
C7 C6 H6 120.0
C6 C7 C8 124.9(11)
C6 C7 N2 121.2(11)
C8 C7 N2 113.9(10)
N3 C8 C7 116.5(11)
N3 C8 C9 120.8(12)
C7 C8 C9 122.7(11)
C8 C9 H9A 109.5
C8 C9 H9B 109.5
H9A C9 H9B 109.5
C8 C9 H9C 109.5
H9A C9 H9C 109.5
H9B C9 H9C 109.5
C11 C10 C15 120.1(12)
C11 C10 N1 120.4(12)
C15 C10 N1 119.4(11)
C10 C11 C12 120.9(14)
C10 C11 C16 122.3(12)
C12 C11 C16 116.8(14)
C13 C12 C11 119.5(15)
C13 C12 H12 120.3
C11 C12 H12 120.3
C12 C13 C14 120.1(13)
C12 C13 C17 120.1(15)
C14 C13 C17 119.8(15)
C15 C14 C13 120.8(14)
C15 C14 H14 119.6
C13 C14 H14 119.6
C14 C15 C10 118.6(13)
C14 C15 C18 120.7(14)
C10 C15 C18 120.7(12)
C11 C16 H16A 109.5
C11 C16 H16B 109.5
H16A C16 H16B 109.5
C11 C16 H16C 109.5
H16A C16 H16C 109.5
H16B C16 H16C 109.5
C13 C17 H17A 109.5
C13 C17 H17B 109.5
H17A C17 H17B 109.5
C13 C17 H17C 109.5
H17A C17 H17C 109.5
H17B C17 H17C 109.5
C15 C18 H18A 109.5
C15 C18 H18B 109.5
H18A C18 H18B 109.5
C15 C18 H18C 109.5
H18A C18 H18C 109.5
H18B C18 H18C 109.5
C24 C19 C20 116.8(12)
C24 C19 N3 120.9(12)
C20 C19 N3 122.3(11)
C21 C20 C19 121.4(13)
C21 C20 C25 120.5(15)
C19 C20 C25 118.1(13)
C20 C21 C22 122.3(15)
C20 C21 H21 118.9
C22 C21 H21 118.9
C23 C22 C21 116.8(14)
C23 C22 C26 121.6(15)
C21 C22 C26 121.6(15)
C22 C23 C24 122.7(14)
C22 C23 H23 118.7
C24 C23 H23 118.7
C19 C24 C23 119.8(14)
C19 C24 C27 122.8(15)
C23 C24 C27 117.5(15)
C20 C25 H25A 109.5
C20 C25 H25B 109.5
H25A C25 H25B 109.5
C20 C25 H25C 109.5
H25A C25 H25C 109.5
H25B C25 H25C 109.5
C22 C26 H26A 109.5
C22 C26 H26B 109.5
H26A C26 H26B 109.5
C22 C26 H26C 109.5
H26A C26 H26C 109.5
H26B C26 H26C 109.5
C24 C27 H27A 109.5
C24 C27 H27B 109.5
H27A C27 H27B 109.5
C24 C27 H27C 109.5
H27A C27 H27C 109.5
H27B C27 H27C 109.5
C31 O1 C28 104.2(12)
C31 O1 Nd1 134.1(10)
C28 O1 Nd1 118.9(9)
O1 C28 C29 105.4(14)
O1 C28 H28A 110.7
C29 C28 H28A 110.7
O1 C28 H28B 110.7
C29 C28 H28B 110.7
H28A C28 H28B 108.8
C30 C29 C28 96.7(15)
C30 C29 H29A 112.4
C28 C29 H29A 112.4
C30 C29 H29B 112.4
C28 C29 H29B 112.4
H29A C29 H29B 110.0
C31 C30 C29 108.4(17)
C31 C30 H30A 110.0
C29 C30 H30A 110.0
C31 C30 H30B 110.0
C29 C30 H30B 110.0
H30A C30 H30B 108.4
C30 C31 O1 107.5(16)
C30 C31 H31A 110.2
O1 C31 H31A 110.2
C30 C31 H31B 110.2
O1 C31 H31B 110.2
H31A C31 H31B 108.5
C31B O1B C28B 105.1(17)
C31B O1B Nd1 122.2(16)
C28B O1B Nd1 124.7(13)
O1B C28B C29B 107.2(16)
O1B C28B H28C 110.3
C29B C28B H28C 110.3
O1B C28B H28D 110.3
C29B C28B H28D 110.3
H28C C28B H28D 108.5
C30B C29B C28B 101.1(17)
C30B C29B H29C 111.5
C28B C29B H29C 111.5
C30B C29B H29D 111.5
C28B C29B H29D 111.5
H29C C29B H29D 109.4
C31B C30B C29B 112(2)
C31B C30B H30C 109.2
C29B C30B H30C 109.2
C31B C30B H30D 109.2
C29B C30B H30D 109.2
H30C C30B H30D 107.9
C30B C31B O1B 105(2)
C30B C31B H31C 110.7
O1B C31B H31C 110.7
C30B C31B H31D 110.7
O1B C31B H31D 110.7
H31C C31B H31D 108.8
C35 O2 C32 106.9(14)
C35 O2 Nd1 130.0(13)
C32 O2 Nd1 123.0(11)
O2 C32 C33 106.3(15)
O2 C32 H32A 110.5
C33 C32 H32A 110.5
O2 C32 H32B 110.5
C33 C32 H32B 110.5
H32A C32 H32B 108.7
C34 C33 C32 98.7(16)
C34 C33 H33A 112.0
C32 C33 H33A 112.0
C34 C33 H33B 112.0
C32 C33 H33B 112.0
H33A C33 H33B 109.7
C35 C34 C33 110.6(18)
C35 C34 H34A 109.5
C33 C34 H34A 109.5
C35 C34 H34B 109.5
C33 C34 H34B 109.5
H34A C34 H34B 108.1
C34 C35 O2 106.9(17)
C34 C35 H35A 110.4
O2 C35 H35A 110.3
C34 C35 H35B 110.3
O2 C35 H35B 110.3
H35A C35 H35B 108.6
C35B O2B C32B 106(2)
C35B O2B Nd1 128(3)
C32B O2B Nd1 125(3)
O2B C32B C33B 108.2(18)
O2B C32B H32C 110.0
C33B C32B H32C 110.1
O2B C32B H32D 110.0
C33B C32B H32D 110.0
H32C C32B H32D 108.4
C34B C33B C32B 100.8(18)
C34B C33B H33C 111.6
C32B C33B H33C 111.6
C34B C33B H33D 111.6
C32B C33B H33D 111.6
H33C C33B H33D 109.4
C35B C34B C33B 112(2)
C35B C34B H34C 109.1
C33B C34B H34C 109.1
C35B C34B H34D 109.1
C33B C34B H34D 109.1
H34C C34B H34D 107.9
C34B C35B O2B 106(2)
C34B C35B H35C 110.5
O2B C35B H35C 110.5
C34B C35B H35D 110.5
O2B C35B H35D 110.5
H35C C35B H35D 108.7
C2 N1 C10 118.5(11)
C2 N1 Nd1 119.2(8)
C10 N1 Nd1 121.9(8)
C3 N2 C7 116.4(9)
C3 N2 Nd1 122.9(7)
C7 N2 Nd1 120.2(7)
C8 N3 C19 117.9(10)
C8 N3 Nd1 118.8(8)
C19 N3 Nd1 123.3(7)
I1B I1 Nd1 69.3(5)
I1 I1B Nd1 97.6(5)
N2 Nd1 O2 119.0(6)
N2 Nd1 N3 66.7(3)
O2 Nd1 N3 100.2(5)
N2 Nd1 N1 65.1(3)
O2 Nd1 N1 86.7(6)
N3 Nd1 N1 128.0(4)
N2 Nd1 O1B 81.3(3)
N3 Nd1 O1B 93.7(3)
N1 Nd1 O1B 97.5(3)
N2 Nd1 O1 81.3(3)
O2 Nd1 O1 158.7(6)
N3 Nd1 O1 93.7(3)
N1 Nd1 O1 97.5(3)
N2 Nd1 O2B 106.8(12)
N3 Nd1 O2B 89.2(10)
N1 Nd1 O2B 86.6(11)
O1B Nd1 O2B 171.9(12)
N2 Nd1 I1B 174.0(3)
O2 Nd1 I1B 65.6(5)
N3 Nd1 I1B 117.1(3)
N1 Nd1 I1B 112.7(3)
O1B Nd1 I1B 93.6(4)
O1 Nd1 I1B 93.6(4)
O2B Nd1 I1B 78.3(11)
N2 Nd1 I1 161.9(3)
O2 Nd1 I1 78.7(5)
N3 Nd1 I1 115.8(2)
N1 Nd1 I1 116.2(2)
O1B Nd1 I1 80.7(3)
O1 Nd1 I1 80.7(3)
O2B Nd1 I1 91.2(11)
I1B Nd1 I1 13.10(19)

loop_
_geom_bond_atom_site_label_1
_geom_bond_atom_site_label_2
_geom_bond_distance
C1 C2 1.490(17)
C1 H1A 0.9800
C1 H1B 0.9800
C1 H1C 0.9800
C2 N1 1.376(15)
C2 C3 1.397(17)
C3 C4 1.368(17)
C3 N2 1.417(14)
C4 C5 1.394(19)
C4 H4 0.9500
C5 C6 1.36(2)
C5 H5 0.9500
C6 C7 1.383(17)
C6 H6 0.9500
C7 C8 1.408(18)
C7 N2 1.418(14)
C8 N3 1.360(15)
C8 C9 1.489(18)
C9 H9A 0.9800
C9 H9B 0.9800
C9 H9C 0.9800
C10 C11 1.363(19)
C10 C15 1.421(19)
C10 N1 1.441(15)
C11 C12 1.408(18)
C11 C16 1.53(2)
C12 C13 1.38(2)
C12 H12 0.9500
C13 C14 1.40(2)
C13 C17 1.523(19)
C14 C15 1.389(18)
C14 H14 0.9500
C15 C18 1.51(2)
C16 H16A 0.9800
C16 H16B 0.9800
C16 H16C 0.9800
C17 H17A 0.9800
C17 H17B 0.9800
C17 H17C 0.9800
C18 H18A 0.9800
C18 H18B 0.9800
C18 H18C 0.9800
C19 C24 1.38(2)
C19 C20 1.42(2)
C19 N3 1.427(15)
C20 C21 1.324(19)
C20 C25 1.57(2)
C21 C22 1.39(2)
C21 H21 0.9500
C22 C23 1.35(2)
C22 C26 1.53(2)
C23 C24 1.39(2)
C23 H23 0.9500
C24 C27 1.51(2)
C25 H25A 0.9800
C25 H25B 0.9800
C25 H25C 0.9800
C26 H26A 0.9800
C26 H26B 0.9800
C26 H26C 0.9800
C27 H27A 0.9800
C27 H27B 0.9800
C27 H27C 0.9800
O1 C31 1.451(18)
O1 C28 1.50(2)
O1 Nd1 2.480(10)
C28 C29 1.54(2)
C28 H28A 0.9900
C28 H28B 0.9900
C29 C30 1.47(2)
C29 H29A 0.9900
C29 H29B 0.9900
C30 C31 1.41(2)
C30 H30A 0.9900
C30 H30B 0.9900
C31 H31A 0.9900
C31 H31B 0.9900
O1B C31B 1.44(2)
O1B C28B 1.50(2)
O1B Nd1 2.480(10)
C28B C29B 1.53(2)
C28B H28C 0.9900
C28B H28D 0.9900
C29B C30B 1.46(3)
C29B H29C 0.9900
C29B H29D 0.9900
C30B C31B 1.40(3)
C30B H30C 0.9900
C30B H30D 0.9900
C31B H31C 0.9900
C31B H31D 0.9900
O2 C35 1.435(18)
O2 C32 1.48(2)
O2 Nd1 2.379(16)
C32 C33 1.53(2)
C32 H32A 0.9900
C32 H32B 0.9900
C33 C34 1.47(2)
C33 H33A 0.9900
C33 H33B 0.9900
C34 C35 1.40(3)
C34 H34A 0.9900
C34 H34B 0.9900
C35 H35A 0.9900
C35 H35B 0.9900
O2B C35B 1.43(2)
O2B C32B 1.48(2)
O2B Nd1 2.56(4)
C32B C33B 1.52(2)
C32B H32C 0.9900
C32B H32D 0.9900
C33B C34B 1.47(3)
C33B H33C 0.9900
C33B H33D 0.9900
C34B C35B 1.40(3)
C34B H34C 0.9900
C34B H34D 0.9900
C35B H35C 0.9900
C35B H35D 0.9900
N1 Nd1 2.459(10)
N2 Nd1 2.332(9)
N3 Nd1 2.384(9)
I1 I1B 0.745(10)
I1 Nd1 3.257(3)
I1B Nd1 3.073(6)
